data_1556444
loop_
_publ_author_name
'Hardin, A.E.S.'
'Ellington, T.L.'
'Nguyen, S.T.'
'Rheingold, A.L.'
'Tschumper, G.S.'
'Watkins, D.L.'
'Hammer, N.I.'

_publ_section_title
;
 A Raman Spectroscopic and Computational Study of New Aromatic
 Pyrimidine-Based Halogen Bond Acceptors
;
_journal_name_full Inorganics
_journal_page_first 119
_journal_paper_doi 10.3390/inorganics7100119
_journal_volume 7
_journal_year 2019
_chemical_formula_moiety '2(C8 H3 I N2 O4), 2(C8 H6 N2 S)'
_chemical_formula_sum 'C32 H18 I2 N8 O8 S2'
_chemical_formula_weight 960.46
_space_group_crystal_system monoclinic
_space_group_IT_number 14
_space_group_name_Hall '-P 2yn'
_space_group_name_H-M_alt 'P 1 21/n 1'
_atom_sites_solution_hydrogens geom
_atom_sites_solution_primary dual
_cell_angle_alpha 90
_cell_angle_beta 93.209(3)
_cell_angle_gamma 90
_cell_formula_units_Z 2
_cell_length_a 9.2195(6)
_cell_length_b 5.7344(4)
_cell_length_c 32.1204(16)
_cell_measurement_reflns_used 6939
_cell_measurement_temperature 100
_cell_measurement_theta_max 28.279
_cell_measurement_theta_min 2.539
_cell_volume 1695.49(18)
_computing_cell_refinement 'SAINT v8.37A (Bruker, 2015)'
_computing_data_collection 'APEX2 v2014.11-0 (Bruker, 2014)'
_computing_data_reduction 'SAINT v8.37A (Bruker, 2015)'
_computing_molecular_graphics 'Olex2 (Dolomanov et al., 2009)'
_computing_publication_material 'Olex2 (Dolomanov et al., 2009)'
_computing_structure_refinement 'ShelXL (Sheldrick, 2015)'
_computing_structure_solution 'ShelXT (Sheldrick, 2015)'
_diffrn_ambient_temperature 100.0
_diffrn_detector 'Bruker APEX-II CCD'
_diffrn_detector_area_resol_mean 7.9
_diffrn_detector_type 'CCD Area Detector'
_diffrn_measured_fraction_theta_full 0.999
_diffrn_measured_fraction_theta_max 0.996
_diffrn_measurement_device 'Kappa Four-Circle Diffractometer'
_diffrn_measurement_device_type 'Bruker APEX-II CCD'
_diffrn_measurement_method '\f and \w scans'
_diffrn_radiation_monochromator graphite
_diffrn_radiation_probe x-ray
_diffrn_radiation_type MoK\a
_diffrn_radiation_wavelength 0.71073
_diffrn_radiation_xray_symbol K-L~3~
_diffrn_reflns_av_R_equivalents 0.0722
_diffrn_reflns_av_unetI/netI 0.0697
_diffrn_reflns_Laue_measured_fraction_full 0.999
_diffrn_reflns_Laue_measured_fraction_max 0.996
_diffrn_reflns_limit_h_max 12
_diffrn_reflns_limit_h_min -12
_diffrn_reflns_limit_k_max 5
_diffrn_reflns_limit_k_min -7
_diffrn_reflns_limit_l_max 42
_diffrn_reflns_limit_l_min -42
_diffrn_reflns_number 14426
_diffrn_reflns_point_group_measured_fraction_full 0.999
_diffrn_reflns_point_group_measured_fraction_max 0.996
_diffrn_reflns_theta_full 25.000
_diffrn_reflns_theta_max 28.339
_diffrn_reflns_theta_min 2.267
_diffrn_source rotating-anode
_diffrn_source_type fine-focus
_diffrn_standards_number 0
_exptl_absorpt_coefficient_mu 2.043
_exptl_absorpt_correction_T_max 0.2627
_exptl_absorpt_correction_T_min 0.1977
_exptl_absorpt_correction_type multi-scan
_exptl_crystal_colour colourless
_exptl_crystal_colour_primary colourless
_exptl_crystal_density_diffrn 1.881
_exptl_crystal_description plate
_exptl_crystal_F_000 936
_exptl_crystal_size_max 0.31
_exptl_crystal_size_mid 0.29
_exptl_crystal_size_min 0.08
_refine_diff_density_max 0.650
_refine_diff_density_min -0.990
_refine_diff_density_rms 0.150
_refine_ls_extinction_coef .
_refine_ls_extinction_method none
_refine_ls_goodness_of_fit_ref 1.164
_refine_ls_hydrogen_treatment constr
_refine_ls_matrix_type full
_refine_ls_number_parameters 242
_refine_ls_number_reflns 4232
_refine_ls_number_restraints 30
_refine_ls_restrained_S_all 1.170
_refine_ls_R_factor_all 0.0470
_refine_ls_R_factor_gt 0.0438
_refine_ls_shift/su_max 0.004
_refine_ls_shift/su_mean 0.000
_refine_ls_structure_factor_coef Fsqd
_refine_ls_weighting_details 'w=1/[\s^2^(Fo^2^)+(0.0173P)^2^+2.5043P] where P=(Fo^2^+2Fc^2^)/3'
_refine_ls_weighting_scheme calc
_refine_ls_wR_factor_gt 0.1022
_refine_ls_wR_factor_ref 0.1040
_reflns_Friedel_coverage 0.000
_reflns_Friedel_fraction_full .
_reflns_Friedel_fraction_max .
_reflns_number_gt 3944
_reflns_number_total 4232
_reflns_threshold_expression 'I > 2\s(I)'
_cod_data_source_file dwat16_0m_a.cif
_cod_data_source_block dwat16_0m_a
_cod_depositor_comments
;
The following automatic conversions were performed:

data item '_diffrn_radiation_probe' value 'X-ray' was changed to
'x-ray' in accordance with the built-in table derived from the CIF
Core dictionary named 'cif_core.dic' version 2.4.5 last updated on
2014-11-21.

Automatic conversion script
Id: cif_fix_values 6909 2019-04-08 15:41:33Z antanas 
;
_cod_database_code 1556444
_shelx_space_group_comment
;
The symmetry employed for this shelxl refinement is uniquely defined
by the following loop, which should always be used as a source of
symmetry information in preference to the above space-group names.
They are only intended as comments.
;
_shelx_estimated_absorpt_t_max 0.854
_shelx_estimated_absorpt_t_min 0.570
_olex2_refinement_description
;
1. Fixed Uiso
 At 1.2 times of:
  All C(H) groups, All C(H,H) groups
2. Uiso/Uaniso restraints and constraints
Uanis(C14) = Uanis(S1')
Uanis(S1) = Uanis(C14')
3. Rigid body (RIGU) restrains
 C14', C16, C15, S1', C13
 with sigma for 1-2 distances of 0.002 and sigma for 1-3 distances of 0.002
4. Others
 Sof(H16A)=Sof(H15A)=Sof(C14)=Sof(H14)=Sof(S1)=1-FVAR(1)
 Sof(S1')=Sof(H16)=Sof(H15)=Sof(C14')=Sof(H14')=FVAR(1)
5.a Aromatic/amide H refined with riding coordinates:
 C12(H12), C10(H10), C9(H9), C4(H4), C6(H6), C16(H16), C16(H16A), C8(H8),
 C15(H15), C15(H15A), C14'(H14'), C14(H14)
;

loop_
_space_group_symop_operation_xyz
'x, y, z'
'-x+1/2, y+1/2, -z+1/2'
'-x, -y, -z'
'x-1/2, -y-1/2, z-1/2'

loop_
_atom_site_label
_atom_site_type_symbol
_atom_site_fract_x
_atom_site_fract_y
_atom_site_fract_z
_atom_site_U_iso_or_equiv
_atom_site_adp_type
_atom_site_occupancy
_atom_site_site_symmetry_order
_atom_site_calc_flag
_atom_site_refinement_flags_posn
_atom_site_refinement_flags_adp
_atom_site_refinement_flags_occupancy
_atom_site_disorder_assembly
_atom_site_disorder_group
I1 I 0.83167(2) 0.22913(4) 0.51790(2) 0.01598(9) Uani 1 1 d . . . . .
S1' S 0.6172(3) -0.2085(5) 0.72550(8) 0.0212(6) Uani 0.585(6) 1 d . U P A 1
O2 O 0.4257(3) 1.4818(5) 0.40297(8) 0.0248(6) Uani 1 1 d . . . . .
O4 O 0.8878(3) 0.9484(5) 0.30792(8) 0.0325(7) Uani 1 1 d . . . . .
O1 O 0.4173(3) 1.2806(5) 0.46014(10) 0.0284(7) Uani 1 1 d . . . . .
O3 O 0.7742(4) 1.2817(5) 0.30322(10) 0.0322(7) Uani 1 1 d . . . . .
N3 N 0.8766(3) -0.0573(6) 0.58900(9) 0.0184(6) Uani 1 1 d . . . . .
N4 N 0.9385(3) -0.3942(6) 0.62974(9) 0.0213(6) Uani 1 1 d . . . . .
N2 N 0.8038(3) 1.0946(6) 0.32050(9) 0.0239(7) Uani 1 1 d . . . . .
N1 N 0.4616(3) 1.3157(6) 0.42567(10) 0.0193(6) Uani 1 1 d . . . . .
C12 C 0.7914(4) 0.0176(6) 0.61869(10) 0.0172(7) Uani 1 1 d . . . . .
H12 H 0.7421 0.1621 0.6149 0.021 Uiso 1 1 calc R . . . .
C1 C 0.7830(3) 0.4667(6) 0.47287(10) 0.0163(7) Uani 1 1 d . . . . .
C11 C 0.7726(4) -0.1102(6) 0.65522(10) 0.0153(7) Uani 1 1 d . . . . .
C10 C 0.8528(4) -0.3172(7) 0.65884(11) 0.0200(7) Uani 1 1 d . . . . .
H10 H 0.8456 -0.4079 0.6834 0.024 Uiso 1 1 calc R . . . .
C7 C 0.5688(3) 1.1503(6) 0.40970(10) 0.0159(7) Uani 1 1 d . . . . .
C13 C 0.6715(4) -0.0356(6) 0.68629(10) 0.0175(6) Uani 1 1 d . U . . .
C9 C 0.9450(4) -0.2613(6) 0.59599(13) 0.0212(8) Uani 1 1 d . . . . .
H9 H 1.0038 -0.3163 0.5747 0.025 Uiso 1 1 calc R . . . .
C4 C 0.7775(4) 0.8467(7) 0.38264(10) 0.0162(7) Uani 1 1 d . . . . .
H4 H 0.8484 0.7434 0.3728 0.019 Uiso 1 1 calc R . . . .
C5 C 0.7350(4) 1.0439(6) 0.36015(10) 0.0184(7) Uani 1 1 d . . . . .
C3 C 0.7125(4) 0.8045(6) 0.42034(11) 0.0151(6) Uani 1 1 d . . . . .
C6 C 0.6313(4) 1.2005(6) 0.37261(11) 0.0175(7) Uani 1 1 d . . . . .
H6 H 0.6048 1.3346 0.3566 0.021 Uiso 1 1 calc R . . . .
C16 C 0.4964(4) 0.1798(8) 0.72296(13) 0.0283(8) Uani 1 1 d . U . . .
H16 H 0.4369 0.3056 0.7309 0.034 Uiso 0.585(6) 1 calc R . P A 1
H16A H 0.4306 0.2957 0.7315 0.034 Uiso 0.415(6) 1 calc R . P A 2
C8 C 0.6053(3) 0.9566(6) 0.43379(10) 0.0162(7) Uani 1 1 d . . . . .
H8 H 0.5588 0.9272 0.4589 0.019 Uiso 1 1 calc R . . . .
C2 C 0.7552(3) 0.6126(6) 0.44713(10) 0.0155(7) Uani 1 1 d . . . . .
C15 C 0.5077(4) -0.0259(8) 0.74257(12) 0.0303(8) Uani 1 1 d . U . . .
H15 H 0.4520 -0.0603 0.7658 0.036 Uiso 0.585(6) 1 calc R . P A 1
H15A H 0.4542 -0.0762 0.7654 0.036 Uiso 0.415(6) 1 calc R . P A 2
C14' C 0.593(3) 0.183(3) 0.6861(9) 0.0212(9) Uani 0.585(6) 1 d . U P A 1
H14' H 0.5998 0.3054 0.6664 0.025 Uiso 0.585(6) 1 calc R . P A 1
C14 C 0.634(2) -0.175(4) 0.7192(6) 0.0212(6) Uani 0.415(6) 1 d . . P A 2
H14 H 0.6714 -0.3244 0.7266 0.025 Uiso 0.415(6) 1 calc R . P A 2
S1 S 0.5965(10) 0.2244(9) 0.6849(3) 0.0212(9) Uani 0.415(6) 1 d . . P A 2

loop_
_atom_site_aniso_label
_atom_site_aniso_U_11
_atom_site_aniso_U_22
_atom_site_aniso_U_33
_atom_site_aniso_U_23
_atom_site_aniso_U_13
_atom_site_aniso_U_12
I1 0.01683(14) 0.01536(15) 0.01590(13) 0.00035(7) 0.00212(9) 0.00243(8)
S1' 0.0244(11) 0.0217(13) 0.0178(12) 0.0005(7) 0.0053(7) -0.0017(8)
O2 0.0238(13) 0.0185(14) 0.0313(14) 0.0044(11) -0.0047(11) 0.0056(11)
O4 0.0338(15) 0.0399(19) 0.0252(14) 0.0002(12) 0.0134(12) -0.0037(13)
O1 0.0303(15) 0.0244(16) 0.0315(16) 0.0020(11) 0.0117(13) 0.0050(11)
O3 0.0337(16) 0.0376(19) 0.0257(15) 0.0134(12) 0.0041(12) -0.0061(13)
N3 0.0192(14) 0.0219(17) 0.0145(13) -0.0001(11) 0.0036(11) 0.0019(12)
N4 0.0199(14) 0.0217(17) 0.0221(15) -0.0006(12) -0.0019(11) 0.0036(12)
N2 0.0214(15) 0.036(2) 0.0142(13) 0.0009(13) 0.0016(11) -0.0087(14)
N1 0.0172(14) 0.0119(15) 0.0286(16) -0.0009(13) 0.0004(12) 0.0010(12)
C12 0.0186(16) 0.0178(18) 0.0154(15) -0.0007(13) 0.0019(12) 0.0007(14)
C1 0.0129(15) 0.0179(18) 0.0182(15) -0.0005(13) 0.0024(12) 0.0008(13)
C11 0.0160(15) 0.0171(18) 0.0124(14) -0.0021(12) -0.0042(11) -0.0035(13)
C10 0.0178(16) 0.025(2) 0.0169(16) 0.0029(14) -0.0044(12) -0.0007(15)
C7 0.0134(15) 0.0173(18) 0.0169(15) -0.0021(13) -0.0008(12) -0.0009(13)
C13 0.0179(15) 0.0218(17) 0.0128(13) -0.0035(11) 0.0012(11) -0.0048(12)
C9 0.0179(17) 0.023(2) 0.0229(18) -0.0021(13) 0.0020(14) 0.0025(14)
C4 0.0135(15) 0.0187(18) 0.0164(15) -0.0026(13) 0.0004(12) -0.0029(13)
C5 0.0196(16) 0.0210(19) 0.0147(15) 0.0002(13) 0.0028(12) -0.0068(14)
C3 0.0159(15) 0.0143(17) 0.0150(15) -0.0008(13) 0.0005(12) -0.0006(13)
C6 0.0158(15) 0.0164(18) 0.0198(16) 0.0030(13) -0.0037(12) -0.0028(13)
C16 0.0247(17) 0.0307(19) 0.0302(18) -0.0120(14) 0.0076(14) -0.0030(15)
C8 0.0144(15) 0.0192(18) 0.0151(14) -0.0002(13) 0.0012(12) -0.0033(13)
C2 0.0130(15) 0.0165(18) 0.0172(15) -0.0042(13) 0.0028(11) -0.0012(13)
C15 0.0309(18) 0.039(2) 0.0211(16) -0.0051(14) 0.0046(14) -0.0126(15)
C14' 0.0239(10) 0.021(2) 0.0196(10) -0.0051(18) 0.0058(7) -0.0006(17)
C14 0.0244(11) 0.0217(13) 0.0178(12) 0.0005(7) 0.0053(7) -0.0017(8)
S1 0.0239(10) 0.021(2) 0.0196(10) -0.0051(18) 0.0058(7) -0.0006(17)

loop_
_atom_type_symbol
_atom_type_description
_atom_type_scat_dispersion_real
_atom_type_scat_dispersion_imag
_atom_type_scat_source
C C 0.0033 0.0016 'International Tables Vol C Tables 4.2.6.8 and 6.1.1.4'
H H 0.0000 0.0000 'International Tables Vol C Tables 4.2.6.8 and 6.1.1.4'
I I -0.4742 1.8119 'International Tables Vol C Tables 4.2.6.8 and 6.1.1.4'
N N 0.0061 0.0033 'International Tables Vol C Tables 4.2.6.8 and 6.1.1.4'
O O 0.0106 0.0060 'International Tables Vol C Tables 4.2.6.8 and 6.1.1.4'
S S 0.1246 0.1234 'International Tables Vol C Tables 4.2.6.8 and 6.1.1.4'

loop_
_geom_angle_atom_site_label_1
_geom_angle_atom_site_label_2
_geom_angle_atom_site_label_3
_geom_angle
_geom_angle_site_symmetry_1
_geom_angle_site_symmetry_3
C15 S1' C13 95.2(2) . .
C12 N3 C9 116.7(3) . .
C9 N4 C10 115.9(3) . .
O4 N2 O3 125.2(3) . .
O4 N2 C5 117.2(3) . .
O3 N2 C5 117.6(3) . .
O2 N1 C7 116.8(3) . .
O1 N1 O2 124.9(3) . .
O1 N1 C7 118.2(3) . .
N3 C12 H12 118.9 . .
N3 C12 C11 122.2(3) . .
C11 C12 H12 118.9 . .
C2 C1 I1 177.9(3) . .
C12 C11 C13 122.0(3) . .
C10 C11 C12 115.0(3) . .
C10 C11 C13 122.9(3) . .
N4 C10 C11 123.6(3) . .
N4 C10 H10 118.2 . .
C11 C10 H10 118.2 . .
C6 C7 N1 118.9(3) . .
C6 C7 C8 123.3(3) . .
C8 C7 N1 117.8(3) . .
C11 C13 S1' 123.9(3) . .
C11 C13 S1 121.9(4) . .
C14' C13 S1' 109.9(10) . .
C14' C13 C11 125.9(11) . .
C14 C13 C11 123.2(10) . .
C14 C13 S1 114.9(10) . .
N3 C9 H9 116.8 . .
N4 C9 N3 126.5(3) . .
N4 C9 H9 116.8 . .
C5 C4 H4 121.0 . .
C5 C4 C3 118.0(3) . .
C3 C4 H4 121.0 . .
C4 C5 N2 119.0(3) . .
C4 C5 C6 123.9(3) . .
C6 C5 N2 117.1(3) . .
C4 C3 C8 120.0(3) . .
C4 C3 C2 122.2(3) . .
C8 C3 C2 117.7(3) . .
C7 C6 C5 116.2(3) . .
C7 C6 H6 121.9 . .
C5 C6 H6 121.9 . .
C15 C16 H16 125.0 . .
C15 C16 H16A 121.0 . .
C15 C16 C14' 110.0(8) . .
C15 C16 S1 118.0(4) . .
C14' C16 H16 125.0 . .
S1 C16 H16A 121.0 . .
C7 C8 C3 118.7(3) . .
C7 C8 H8 120.7 . .
C3 C8 H8 120.7 . .
C1 C2 C3 172.5(4) . .
S1' C15 H15 121.4 . .
C16 C15 S1' 117.2(3) . .
C16 C15 H15 121.4 . .
C16 C15 H15A 126.9 . .
C16 C15 C14 106.3(7) . .
C14 C15 H15A 126.9 . .
C13 C14' C16 107.6(14) . .
C13 C14' H14' 126.2 . .
C16 C14' H14' 126.2 . .
C13 C14 C15 105.1(14) . .
C13 C14 H14 127.4 . .
C15 C14 H14 127.4 . .
C16 S1 C13 95.5(4) . .

loop_
_geom_bond_atom_site_label_1
_geom_bond_atom_site_label_2
_geom_bond_distance
_geom_bond_site_symmetry_2
I1 C1 2.019(3) .
S1' C13 1.700(4) .
S1' C15 1.574(5) .
O2 N1 1.234(4) .
O4 N2 1.225(4) .
O1 N1 1.218(4) .
O3 N2 1.232(4) .
N3 C12 1.340(4) .
N3 C9 1.341(5) .
N4 C10 1.333(5) .
N4 C9 1.329(5) .
N2 C5 1.483(4) .
N1 C7 1.482(4) .
C12 H12 0.9500 .
C12 C11 1.403(5) .
C1 C2 1.194(5) .
C11 C10 1.400(5) .
C11 C13 1.467(4) .
C10 H10 0.9500 .
C7 C6 1.383(5) .
C7 C8 1.384(5) .
C13 C14' 1.45(2) .
C13 C14 1.386(17) .
C13 S1 1.643(8) .
C9 H9 0.9500 .
C4 H4 0.9500 .
C4 C5 1.386(5) .
C4 C3 1.402(4) .
C5 C6 1.386(5) .
C3 C8 1.404(5) .
C3 C2 1.438(5) .
C6 H6 0.9500 .
C16 H16 0.9500 .
C16 H16A 0.9500 .
C16 C15 1.339(6) .
C16 C14' 1.52(3) .
C16 S1 1.593(9) .
C8 H8 0.9500 .
C15 H15 0.9500 .
C15 H15A 0.9500 .
C15 C14 1.66(2) .
C14' H14' 0.9500 .
C14 H14 0.9500 .
